data_2235307
loop_
_publ_author_name
'Liu, Ming-Liang'
'Chen, Zi-Qi'

_publ_section_title
;
 Bis(3-methylanilinium) naphthalene-1,5-disulfonate
;
_journal_coeditor_code XU5533
_journal_issue 6
_journal_name_full 'Acta Crystallographica Section E'
_journal_page_first o1745
_journal_paper_doi 10.1107/S1600536812021290
_journal_volume 68
_journal_year 2012
_chemical_formula_iupac '2C7 H10 N +, C10 H6 O6 S2 2-'
_chemical_formula_moiety '2(C7 H10 N +), C10 H6 O6 S2 2-'
_chemical_formula_sum 'C24 H26 N2 O6 S2'
_chemical_formula_weight 502.59
_chemical_name_systematic
;
Bis(3-methylanilinium) naphthalene-1,5-disulfonate
;
_space_group_IT_number 14
_symmetry_cell_setting monoclinic
_symmetry_space_group_name_Hall '-P 2ybc'
_symmetry_space_group_name_H-M 'P 1 21/c 1'
_atom_sites_solution_hydrogens geom
_atom_sites_solution_primary direct
_atom_sites_solution_secondary difmap
_audit_creation_method SHELXL-97
_cell_angle_alpha 90.00
_cell_angle_beta 90.14(3)
_cell_angle_gamma 90.00
_cell_formula_units_Z 2
_cell_length_a 8.3426(17)
_cell_length_b 19.896(4)
_cell_length_c 7.0670(14)
_cell_measurement_reflns_used 2066
_cell_measurement_temperature 293(2)
_cell_measurement_theta_max 24.99
_cell_measurement_theta_min 3.36
_cell_volume 1173.0(4)
_computing_cell_refinement 'CrystalClear (Rigaku, 2005)'
_computing_data_collection 'CrystalClear (Rigaku, 2005)'
_computing_data_reduction 'CrystalClear (Rigaku, 2005)'
_computing_molecular_graphics 'SHELXTL (Sheldrick, 2008)'
_computing_publication_material 'SHELXTL (Sheldrick, 2008)'
_computing_structure_refinement 'SHELXTL (Sheldrick, 2008)'
_computing_structure_solution 'SHELXTL (Sheldrick, 2008)'
_diffrn_ambient_temperature 293(2)
_diffrn_detector_area_resol_mean 13.6612
_diffrn_measured_fraction_theta_full 0.999
_diffrn_measured_fraction_theta_max 0.999
_diffrn_measurement_device_type 'Rigaku Mercury2'
_diffrn_measurement_method \w
_diffrn_radiation_monochromator graphite
_diffrn_radiation_source 'fine-focus sealed tube'
_diffrn_radiation_type MoK\a
_diffrn_radiation_wavelength 0.71073
_diffrn_reflns_av_R_equivalents 0.0364
_diffrn_reflns_av_sigmaI/netI 0.0270
_diffrn_reflns_limit_h_max 10
_diffrn_reflns_limit_h_min -10
_diffrn_reflns_limit_k_max 24
_diffrn_reflns_limit_k_min -24
_diffrn_reflns_limit_l_max 8
_diffrn_reflns_limit_l_min -8
_diffrn_reflns_number 10755
_diffrn_reflns_theta_full 26.00
_diffrn_reflns_theta_max 26.00
_diffrn_reflns_theta_min 3.06
_exptl_absorpt_coefficient_mu 0.271
_exptl_absorpt_correction_T_max 0.923
_exptl_absorpt_correction_T_min 0.901
_exptl_absorpt_correction_type multi-scan
_exptl_absorpt_process_details '(CrystalClear; Rigaku, 2005)'
_exptl_crystal_colour colourless
_exptl_crystal_density_diffrn 1.423
_exptl_crystal_density_method 'not measured'
_exptl_crystal_description block
_exptl_crystal_F_000 528
_exptl_crystal_size_max 0.36
_exptl_crystal_size_mid 0.32
_exptl_crystal_size_min 0.28
_refine_diff_density_max 0.501
_refine_diff_density_min -0.326
_refine_ls_extinction_method none
_refine_ls_goodness_of_fit_ref 1.215
_refine_ls_hydrogen_treatment constr
_refine_ls_matrix_type full
_refine_ls_number_parameters 156
_refine_ls_number_reflns 2311
_refine_ls_number_restraints 0
_refine_ls_restrained_S_all 1.215
_refine_ls_R_factor_all 0.0865
_refine_ls_R_factor_gt 0.0822
_refine_ls_shift/su_max 0.034
_refine_ls_shift/su_mean 0.001
_refine_ls_structure_factor_coef Fsqd
_refine_ls_weighting_details 'calc w=1/[\s^2^(Fo^2^)+(0.0077P)^2^+6.1071P] where P=(Fo^2^+2Fc^2^)/3'
_refine_ls_weighting_scheme calc
_refine_ls_wR_factor_gt 0.1881
_refine_ls_wR_factor_ref 0.1896
_reflns_number_gt 2131
_reflns_number_total 2311
_reflns_threshold_expression I>2\s(I)
_cod_data_source_file xu5533.cif
_cod_data_source_block I
_cod_original_sg_symbol_H-M 'P 21/c'
_cod_database_code 2235307
_cod_database_fobs_code 2235307

loop_
_symmetry_equiv_pos_as_xyz
'x, y, z'
'-x, y+1/2, -z+1/2'
'-x, -y, -z'
'x, -y-1/2, z-1/2'

loop_
_atom_site_type_symbol
_atom_site_label
_atom_site_fract_x
_atom_site_fract_y
_atom_site_fract_z
_atom_site_U_iso_or_equiv
_atom_site_adp_type
_atom_site_calc_flag
_atom_site_refinement_flags
_atom_site_occupancy
_atom_site_symmetry_multiplicity
S S1 0.19559(14) 0.57953(6) 0.74214(17) 0.0295(3) Uani d . 1 1
O O2 0.2105(5) 0.6206(2) 0.9102(5) 0.0493(11) Uani d . 1 1
O O3 0.1516(5) 0.6197(2) 0.5795(6) 0.0518(11) Uani d . 1 1
O O1 0.0920(5) 0.5221(2) 0.7674(7) 0.0554(12) Uani d . 1 1
N N1 1.0108(5) 0.6117(2) 0.2234(6) 0.0388(10) Uani d . 1 1
H H1A 1.0688 0.6144 0.3290 0.058 Uiso calc R 1 1
H H1B 1.0748 0.6160 0.1236 0.058 Uiso calc R 1 1
H H1C 0.9618 0.5720 0.2189 0.058 Uiso calc R 1 1
C C11 0.3285(6) 0.4582(3) 0.2293(7) 0.0360(12) Uani d . 1 1
H H11 0.2464 0.4479 0.1447 0.043 Uiso calc R 1 1
C C8 0.3919(5) 0.5474(2) 0.6913(7) 0.0288(10) Uani d . 1 1
C C9 0.4199(5) 0.5100(2) 0.5201(6) 0.0265(10) Uani d . 1 1
C C7 0.7308(6) 0.6503(3) 0.2401(7) 0.0334(11) Uani d . 1 1
H H7 0.6988 0.6057 0.2505 0.040 Uiso calc R 1 1
C C10 0.2950(6) 0.4918(2) 0.3920(7) 0.0317(11) Uani d . 1 1
H H10 0.1895 0.5031 0.4200 0.038 Uiso calc R 1 1
C C6 0.8907(6) 0.6655(3) 0.2215(7) 0.0331(11) Uani d . 1 1
C C2 0.6166(6) 0.7012(3) 0.2436(7) 0.0374(12) Uani d . 1 1
C C12 0.4886(6) 0.4387(3) 0.1880(7) 0.0360(11) Uani d . 1 1
H H12 0.5106 0.4160 0.0759 0.043 Uiso calc R 1 1
C C5 0.9429(7) 0.7315(3) 0.2022(8) 0.0441(13) Uani d . 1 1
H H5 1.0511 0.7413 0.1871 0.053 Uiso calc R 1 1
C C3 0.6696(7) 0.7671(3) 0.2287(8) 0.0434(13) Uani d . 1 1
H H3 0.5954 0.8019 0.2342 0.052 Uiso calc R 1 1
C C4 0.8297(8) 0.7822(3) 0.2060(8) 0.0461(14) Uani d . 1 1
H H4 0.8617 0.8267 0.1933 0.055 Uiso calc R 1 1
C C1 0.4405(7) 0.6864(4) 0.2685(11) 0.0618(18) Uani d . 1 1
H H1D 0.4111 0.6935 0.3982 0.093 Uiso calc R 1 1
H H1E 0.4196 0.6404 0.2346 0.093 Uiso calc R 1 1
H H1F 0.3787 0.7156 0.1886 0.093 Uiso calc R 1 1

loop_
_atom_site_aniso_label
_atom_site_aniso_U_11
_atom_site_aniso_U_22
_atom_site_aniso_U_33
_atom_site_aniso_U_12
_atom_site_aniso_U_13
_atom_site_aniso_U_23
S1 0.0236(5) 0.0366(6) 0.0282(6) 0.0052(5) 0.0023(4) -0.0040(5)
O2 0.050(2) 0.064(3) 0.034(2) 0.007(2) 0.0046(17) -0.0176(19)
O3 0.063(3) 0.055(3) 0.037(2) 0.026(2) 0.0026(19) 0.0006(19)
O1 0.033(2) 0.051(3) 0.082(3) -0.0064(18) 0.012(2) 0.000(2)
N1 0.042(2) 0.038(2) 0.037(2) 0.0038(19) 0.0001(19) -0.0004(19)
C11 0.026(2) 0.042(3) 0.039(3) -0.001(2) -0.006(2) -0.012(2)
C8 0.026(2) 0.031(2) 0.030(2) 0.0020(19) 0.0028(19) -0.0006(19)
C9 0.027(2) 0.026(2) 0.027(2) 0.0007(18) 0.0021(18) 0.0014(18)
C7 0.040(3) 0.032(3) 0.028(2) -0.004(2) 0.002(2) -0.004(2)
C10 0.026(2) 0.037(3) 0.033(3) 0.003(2) -0.0034(19) -0.002(2)
C6 0.037(3) 0.034(3) 0.027(2) 0.003(2) 0.002(2) 0.002(2)
C2 0.038(3) 0.045(3) 0.029(3) -0.002(2) 0.001(2) -0.003(2)
C12 0.038(3) 0.037(3) 0.033(3) 0.004(2) 0.001(2) -0.006(2)
C5 0.042(3) 0.048(3) 0.042(3) -0.011(3) 0.004(2) 0.001(3)
C3 0.051(3) 0.035(3) 0.044(3) 0.007(2) -0.003(3) -0.001(2)
C4 0.061(4) 0.033(3) 0.045(3) -0.006(3) 0.001(3) 0.006(2)
C1 0.037(3) 0.066(4) 0.083(5) -0.002(3) 0.007(3) -0.002(4)

loop_
_atom_type_symbol
_atom_type_description
_atom_type_scat_dispersion_real
_atom_type_scat_dispersion_imag
_atom_type_scat_source
C C 0.0033 0.0016 'International Tables Vol C Tables 4.2.6.8 and 6.1.1.4'
H H 0.0000 0.0000 'International Tables Vol C Tables 4.2.6.8 and 6.1.1.4'
N N 0.0061 0.0033 'International Tables Vol C Tables 4.2.6.8 and 6.1.1.4'
O O 0.0106 0.0060 'International Tables Vol C Tables 4.2.6.8 and 6.1.1.4'
S S 0.1246 0.1234 'International Tables Vol C Tables 4.2.6.8 and 6.1.1.4'

loop_
_geom_angle_atom_site_label_1
_geom_angle_atom_site_label_2
_geom_angle_atom_site_label_3
_geom_angle_site_symmetry_1
_geom_angle_site_symmetry_3
_geom_angle
O1 S1 O2 . . 113.3(3)
O1 S1 O3 . . 112.6(3)
O2 S1 O3 . . 111.3(2)
O1 S1 C8 . . 106.8(2)
O2 S1 C8 . . 106.8(2)
O3 S1 C8 . . 105.5(2)
C6 N1 H1A . . 109.5
C6 N1 H1B . . 109.5
H1A N1 H1B . . 109.5
C6 N1 H1C . . 109.5
H1A N1 H1C . . 109.5
H1B N1 H1C . . 109.5
C10 C11 C12 . . 120.2(5)
C10 C11 H11 . . 119.9
C12 C11 H11 . . 119.9
C12 C8 C9 3_666 . 121.3(4)
C12 C8 S1 3_666 . 118.5(4)
C9 C8 S1 . . 120.1(3)
C10 C9 C9 . 3_666 119.2(5)
C10 C9 C8 . . 123.0(4)
C9 C9 C8 3_666 . 117.8(5)
C6 C7 C2 . . 120.5(5)
C6 C7 H7 . . 119.8
C2 C7 H7 . . 119.8
C11 C10 C9 . . 120.7(4)
C11 C10 H10 . . 119.7
C9 C10 H10 . . 119.7
C7 C6 C5 . . 121.4(5)
C7 C6 N1 . . 120.2(5)
C5 C6 N1 . . 118.5(5)
C3 C2 C7 . . 117.9(5)
C3 C2 C1 . . 120.3(5)
C7 C2 C1 . . 121.7(5)
C8 C12 C11 3_666 . 120.7(5)
C8 C12 H12 3_666 . 119.6
C11 C12 H12 . . 119.6
C4 C5 C6 . . 118.3(5)
C4 C5 H5 . . 120.9
C6 C5 H5 . . 120.9
C4 C3 C2 . . 121.6(5)
C4 C3 H3 . . 119.2
C2 C3 H3 . . 119.2
C3 C4 C5 . . 120.4(5)
C3 C4 H4 . . 119.8
C5 C4 H4 . . 119.8
C2 C1 H1D . . 109.5
C2 C1 H1E . . 109.5
H1D C1 H1E . . 109.5
C2 C1 H1F . . 109.5
H1D C1 H1F . . 109.5
H1E C1 H1F . . 109.5

loop_
_geom_bond_atom_site_label_1
_geom_bond_atom_site_label_2
_geom_bond_site_symmetry_2
_geom_bond_distance
S1 O1 . 1.444(4)
S1 O2 . 1.446(4)
S1 O3 . 1.446(4)
S1 C8 . 1.795(5)
N1 C6 . 1.467(6)
N1 H1A . 0.8900
N1 H1B . 0.8900
N1 H1C . 0.8900
C11 C10 . 1.360(7)
C11 C12 . 1.422(7)
C11 H11 . 0.9300
C8 C12 3_666 1.339(7)
C8 C9 . 1.440(6)
C9 C10 . 1.425(6)
C9 C9 3_666 1.424(9)
C7 C6 . 1.374(7)
C7 C2 . 1.392(7)
C7 H7 . 0.9300
C10 H10 . 0.9300
C6 C5 . 1.391(7)
C2 C3 . 1.387(8)
C2 C1 . 1.509(8)
C12 C8 3_666 1.339(7)
C12 H12 . 0.9300
C5 C4 . 1.381(8)
C5 H5 . 0.9300
C3 C4 . 1.379(8)
C3 H3 . 0.9300
C4 H4 . 0.9300
C1 H1D . 0.9600
C1 H1E . 0.9600
C1 H1F . 0.9600

loop_
_geom_hbond_atom_site_label_D
_geom_hbond_atom_site_label_H
_geom_hbond_atom_site_label_A
_geom_hbond_site_symmetry_A
_geom_hbond_distance_DH
_geom_hbond_distance_HA
_geom_hbond_distance_DA
_geom_hbond_angle_DHA
N1 H1A O3 1_655 0.89 1.90 2.779(6) 168.3
N1 H1B O2 1_654 0.89 1.89 2.779(6) 177.2
N1 H1C O1 3_666 0.89 1.93 2.797(6) 165.3
